data_7024065
loop_
_publ_author_name
'Fortier, Skye'
'Wu, Guang'
'Hayton, Trevor W.'

_publ_section_title
;
 U(IV) and U(V) azide complexes supported by amide or aryloxide ligands.
;
_journal_issue 2
_journal_name_full 'Dalton transactions (Cambridge, England : 2003)'
_journal_page_first 352
_journal_page_last 354
_journal_paper_doi 10.1039/b909879h
_journal_volume 39
_journal_year 2010
_chemical_formula_sum 'C52 H69 Li N3 O8 U'
_chemical_formula_weight 1109.07
_chemical_name_systematic
;
Lithium tris(tetrahydrofuran) Uranium(IV)
pentakis(2,6-dimethylphenoxide) azide
;
_space_group_IT_number 19
_symmetry_cell_setting orthorhombic
_symmetry_space_group_name_Hall 'P 2ac 2ab'
_symmetry_space_group_name_H-M 'P 21 21 21'
_atom_sites_solution_hydrogens geom
_atom_sites_solution_primary direct
_atom_sites_solution_secondary difmap
_audit_creation_method SHELXL-97
_cell_angle_alpha 90.00
_cell_angle_beta 90.00
_cell_angle_gamma 90.00
_cell_formula_units_Z 4
_cell_length_a 12.5251(14)
_cell_length_b 20.098(2)
_cell_length_c 20.536(2)
_cell_measurement_temperature 150(2)
_cell_volume 5169.5(9)
_computing_structure_refinement 'SHELXL-97 (Sheldrick, 1997)'
_computing_structure_solution 'SHELXS-97 (Sheldrick, 1990)'
_diffrn_ambient_temperature 150(2)
_diffrn_measured_fraction_theta_full 0.987
_diffrn_measured_fraction_theta_max 0.987
_diffrn_measurement_device_type 'CCD area detector'
_diffrn_measurement_method 'omega scan'
_diffrn_radiation_monochromator graphite
_diffrn_radiation_source 'fine-focus sealed tube'
_diffrn_radiation_type MoK\a
_diffrn_radiation_wavelength 0.71073
_diffrn_reflns_av_R_equivalents 0.1611
_diffrn_reflns_av_sigmaI/netI 0.1307
_diffrn_reflns_limit_h_max 15
_diffrn_reflns_limit_h_min -15
_diffrn_reflns_limit_k_max 25
_diffrn_reflns_limit_k_min -23
_diffrn_reflns_limit_l_max 24
_diffrn_reflns_limit_l_min -26
_diffrn_reflns_number 42047
_diffrn_reflns_theta_full 27.10
_diffrn_reflns_theta_max 27.10
_diffrn_reflns_theta_min 1.42
_exptl_absorpt_coefficient_mu 3.193
_exptl_absorpt_correction_T_max 0.293
_exptl_absorpt_correction_T_min 0.191
_exptl_absorpt_correction_type empirical
_exptl_absorpt_process_details 'Psi Scan'
_exptl_crystal_colour dark_red
_exptl_crystal_density_diffrn 1.425
_exptl_crystal_density_method 'not measured'
_exptl_crystal_description plate
_exptl_crystal_F_000 2244
_exptl_crystal_size_max 0.4
_exptl_crystal_size_mid 0.16
_exptl_crystal_size_min 0.05
_refine_diff_density_max 2.252
_refine_diff_density_min -1.478
_refine_diff_density_rms 0.144
_refine_ls_abs_structure_details 'Flack H D (1983), Acta Cryst. A39, 876-881'
_refine_ls_abs_structure_Flack -0.023(10)
_refine_ls_extinction_method none
_refine_ls_goodness_of_fit_ref 0.940
_refine_ls_hydrogen_treatment constr
_refine_ls_matrix_type full
_refine_ls_number_parameters 542
_refine_ls_number_reflns 11085
_refine_ls_number_restraints 0
_refine_ls_restrained_S_all 0.940
_refine_ls_R_factor_all 0.0996
_refine_ls_R_factor_gt 0.0538
_refine_ls_shift/su_max 0.089
_refine_ls_shift/su_mean 0.001
_refine_ls_structure_factor_coef Fsqd
_refine_ls_weighting_details 'calc w=1/[\s^2^(Fo^2^)+(0.0411P)^2^+0.0000P] where P=(Fo^2^+2Fc^2^)/3'
_refine_ls_weighting_scheme calc
_refine_ls_wR_factor_gt 0.1079
_refine_ls_wR_factor_ref 0.1255
_reflns_number_gt 7010
_reflns_number_total 11085
_reflns_threshold_expression >2sigma(I)
_cod_data_source_file b909879h.txt
_cod_data_source_block Complex_2
_cod_depositor_comments
;
The following automatic conversions were performed:

'_symmetry_cell_setting' value 'Orthorhombic' changed to
'orthorhombic' according to
/home/saulius/struct/CIF-dictionaries/cif_core.dic dictionary named
'cif_core.dic' version 2.4.2 from
2011-04-26.

'_exptl_absorpt_correction_type' value 'Empirical'
changed to 'empirical' according to
/home/saulius/struct/CIF-dictionaries/cif_core.dic dictionary named
'cif_core.dic' version 2.4.2 from 2011-04-26.

Automatic conversion script
Id: cif_fix_values 1891 2012-01-12 08:04:46Z andrius 
;
_cod_original_cell_volume 5169.5(10)
_cod_original_sg_symbol_H-M P2(1)2(1)2(1)
_cod_database_code 7024065

loop_
_symmetry_equiv_pos_as_xyz
'x, y, z'
'-x+1/2, -y, z+1/2'
'-x, y+1/2, -z+1/2'
'x+1/2, -y+1/2, -z'

loop_
_atom_site_label
_atom_site_type_symbol
_atom_site_fract_x
_atom_site_fract_y
_atom_site_fract_z
_atom_site_U_iso_or_equiv
_atom_site_adp_type
_atom_site_occupancy
_atom_site_symmetry_multiplicity
_atom_site_calc_flag
_atom_site_refinement_flags
O6 O 0.6414(7) 0.5791(4) 0.4325(5) 0.060(2) Uani 1 1 d .
U1 U 0.400035(19) 0.503439(18) 0.124052(18) 0.03002(10) Uani 1 1 d .
C14 C 0.0725(7) 0.4370(5) 0.1416(5) 0.040(2) Uani 1 1 d .
O8 O 0.7780(5) 0.5018(5) 0.3306(4) 0.065(2) Uani 1 1 d .
O2 O 0.2580(4) 0.4463(3) 0.1262(4) 0.0374(16) Uani 1 1 d .
O1 O 0.3904(4) 0.5285(3) 0.0254(3) 0.0372(15) Uani 1 1 d .
O4 O 0.5405(4) 0.5589(3) 0.1439(3) 0.0346(15) Uani 1 1 d .
N2 N 0.4715(6) 0.4909(5) 0.2757(4) 0.043(2) Uani 1 1 d .
O7 O 0.6221(6) 0.4169(3) 0.4253(4) 0.051(2) Uani 1 1 d .
N1 N 0.4121(6) 0.4725(4) 0.2357(4) 0.0388(19) Uani 1 1 d .
C15 C 0.0563(6) 0.5073(5) 0.1273(5) 0.046(2) Uani 1 1 d .
H15A H 0.1043 0.5335 0.1532 0.069 Uiso 1 1 calc R
H15B H -0.0160 0.5194 0.1373 0.069 Uiso 1 1 calc R
H15C H 0.0700 0.5153 0.0820 0.069 Uiso 1 1 calc R
O5 O 0.4951(5) 0.4201(3) 0.1033(3) 0.0429(17) Uani 1 1 d .
C19 C 0.1063(10) 0.7134(5) 0.1325(7) 0.070(4) Uani 1 1 d .
H19 H 0.0724 0.7376 0.0999 0.084 Uiso 1 1 calc R
C18 C 0.1874(8) 0.6711(5) 0.1160(6) 0.047(3) Uani 1 1 d .
N3 N 0.5258(7) 0.5097(6) 0.3169(5) 0.069(3) Uani 1 1 d .
O3 O 0.3100(5) 0.5875(3) 0.1517(3) 0.0423(17) Uani 1 1 d .
C25 C 0.6229(7) 0.6028(5) 0.1410(5) 0.041(3) Uani 1 1 d .
C35 C 0.7000(9) 0.2940(5) 0.1168(9) 0.077(5) Uani 1 1 d .
H35 H 0.7461 0.2766 0.1479 0.092 Uiso 1 1 calc R
C31 C 0.7187(9) 0.5195(5) 0.0690(6) 0.064(4) Uani 1 1 d .
H31A H 0.7739 0.5204 0.0365 0.096 Uiso 1 1 calc R
H31B H 0.6516 0.5096 0.0486 0.096 Uiso 1 1 calc R
H31C H 0.7348 0.4859 0.1007 0.096 Uiso 1 1 calc R
C26 C 0.6158(8) 0.6613(5) 0.1760(6) 0.043(3) Uani 1 1 d .
C34 C 0.6312(7) 0.3442(5) 0.1335(8) 0.056(3) Uani 1 1 d .
C33 C 0.5613(7) 0.3699(4) 0.0863(6) 0.044(3) Uani 1 1 d .
C2 C 0.2881(8) 0.5261(5) -0.0732(5) 0.044(3) Uani 1 1 d .
C9 C 0.1743(7) 0.4093(4) 0.1403(5) 0.040(3) Uani 1 1 d .
C8 C 0.2181(8) 0.4708(5) -0.0465(6) 0.056(3) Uani 1 1 d .
H8A H 0.1872 0.4846 -0.0059 0.085 Uiso 1 1 calc R
H8B H 0.2607 0.4316 -0.0396 0.085 Uiso 1 1 calc R
H8C H 0.1623 0.4610 -0.0770 0.085 Uiso 1 1 calc R
C17 C 0.2352(7) 0.6340(5) 0.1656(5) 0.031(2) Uani 1 1 d .
C46 C 0.6810(10) 0.3597(6) 0.4075(9) 0.093(3) Uani 1 1 d .
H46A H 0.7341 0.3494 0.4404 0.112 Uiso 1 1 calc R
H46B H 0.7169 0.3666 0.3662 0.112 Uiso 1 1 calc R
C49 C 0.8774(9) 0.4974(9) 0.3580(7) 0.102(3) Uani 1 1 d .
H49A H 0.8970 0.4511 0.3638 0.123 Uiso 1 1 calc R
H49B H 0.8779 0.5190 0.4002 0.123 Uiso 1 1 calc R
C7 C 0.5196(10) 0.6333(5) -0.0159(6) 0.053(3) Uani 1 1 d .
H7A H 0.5547 0.5980 0.0071 0.080 Uiso 1 1 calc R
H7B H 0.4881 0.6636 0.0147 0.080 Uiso 1 1 calc R
H7C H 0.5707 0.6567 -0.0422 0.080 Uiso 1 1 calc R
C22 C 0.2037(7) 0.6428(4) 0.2307(5) 0.035(2) Uani 1 1 d .
C5 C 0.4141(9) 0.6292(5) -0.1204(6) 0.059(3) Uani 1 1 d .
H5 H 0.4573 0.6634 -0.1358 0.071 Uiso 1 1 calc R
C28 C 0.7871(10) 0.6930(7) 0.1318(8) 0.084(4) Uani 1 1 d .
H28 H 0.8414 0.7242 0.1271 0.101 Uiso 1 1 calc R
C47 C 0.6026(10) 0.3054(6) 0.4023(9) 0.093(3) Uani 1 1 d .
H47A H 0.6116 0.2817 0.3615 0.112 Uiso 1 1 calc R
H47B H 0.6111 0.2742 0.4379 0.112 Uiso 1 1 calc R
C30 C 0.7122(7) 0.5872(4) 0.1024(5) 0.039(2) Uani 1 1 d .
C3 C 0.2709(8) 0.5547(6) -0.1346(6) 0.055(3) Uani 1 1 d .
H3 H 0.2145 0.5387 -0.1596 0.067 Uiso 1 1 calc R
C6 C 0.4334(7) 0.6046(5) -0.0591(6) 0.043(3) Uani 1 1 d .
C38 C 0.5593(9) 0.3440(5) 0.0235(6) 0.051(3) Uani 1 1 d .
C1 C 0.3722(7) 0.5531(4) -0.0361(5) 0.037(2) Uani 1 1 d .
Li1 Li 0.6475(10) 0.5000(9) 0.3808(8) 0.046(3) Uani 1 1 d .
C44 C 0.5883(10) 0.5908(6) 0.4950(7) 0.0715(19) Uani 1 1 d .
H44A H 0.6408 0.5984 0.5289 0.086 Uiso 1 1 calc R
H44B H 0.5456 0.5524 0.5069 0.086 Uiso 1 1 calc R
C24 C 0.2245(9) 0.6606(5) 0.0475(6) 0.054(3) Uani 1 1 d .
H24A H 0.3011 0.6616 0.0462 0.081 Uiso 1 1 calc R
H24B H 0.1965 0.6951 0.0202 0.081 Uiso 1 1 calc R
H24C H 0.1998 0.6182 0.0323 0.081 Uiso 1 1 calc R
C21 C 0.1217(8) 0.6869(5) 0.2457(6) 0.049(3) Uani 1 1 d .
H21 H 0.1007 0.6927 0.2888 0.059 Uiso 1 1 calc R
C43 C 0.5177(10) 0.6515(6) 0.4870(7) 0.0715(19) Uani 1 1 d .
H43A H 0.4435 0.6402 0.4947 0.086 Uiso 1 1 calc R
H43B H 0.5385 0.6862 0.5173 0.086 Uiso 1 1 calc R
C29 C 0.7944(9) 0.6335(7) 0.1010(7) 0.074(4) Uani 1 1 d .
H29 H 0.8565 0.6235 0.0782 0.088 Uiso 1 1 calc R
C11 C 0.0986(10) 0.3029(5) 0.1711(6) 0.055(3) Uani 1 1 d .
H11 H 0.1072 0.2583 0.1822 0.066 Uiso 1 1 calc R
C20 C 0.0722(11) 0.7215(6) 0.1980(7) 0.080(5) Uani 1 1 d .
H20 H 0.0164 0.7503 0.2079 0.096 Uiso 1 1 calc R
C10 C 0.1895(9) 0.3429(5) 0.1553(6) 0.045(3) Uani 1 1 d .
C13 C -0.0168(8) 0.3966(5) 0.1566(6) 0.051(3) Uani 1 1 d .
H13 H -0.0849 0.4150 0.1572 0.061 Uiso 1 1 calc R
C37 C 0.6330(9) 0.2939(5) 0.0071(8) 0.068(4) Uani 1 1 d .
H37 H 0.6359 0.2772 -0.0351 0.082 Uiso 1 1 calc R
C32 C 0.5182(9) 0.6752(5) 0.2166(6) 0.055(3) Uani 1 1 d .
H32A H 0.4562 0.6755 0.1892 0.083 Uiso 1 1 calc R
H32B H 0.5257 0.7178 0.2373 0.083 Uiso 1 1 calc R
H32C H 0.5107 0.6413 0.2492 0.083 Uiso 1 1 calc R
C48 C 0.5006(10) 0.3363(6) 0.4049(9) 0.093(3) Uani 1 1 d .
H48A H 0.4500 0.3074 0.4268 0.112 Uiso 1 1 calc R
H48B H 0.4746 0.3449 0.3612 0.112 Uiso 1 1 calc R
C45 C 0.5115(10) 0.3976(7) 0.4400(9) 0.093(3) Uani 1 1 d .
H45A H 0.5011 0.3910 0.4863 0.112 Uiso 1 1 calc R
H45B H 0.4612 0.4307 0.4245 0.112 Uiso 1 1 calc R
C12 C -0.0029(9) 0.3313(6) 0.1698(6) 0.062(3) Uani 1 1 d .
H12 H -0.0623 0.3049 0.1783 0.074 Uiso 1 1 calc R
C52 C 0.7895(12) 0.5358(8) 0.2699(8) 0.102(3) Uani 1 1 d .
H52A H 0.7282 0.5641 0.2615 0.123 Uiso 1 1 calc R
H52B H 0.7969 0.5044 0.2343 0.123 Uiso 1 1 calc R
C4 C 0.3336(11) 0.6056(6) -0.1602(6) 0.067(4) Uani 1 1 d .
H4 H 0.3219 0.6227 -0.2017 0.080 Uiso 1 1 calc R
C51 C 0.8863(11) 0.5757(8) 0.2771(8) 0.102(3) Uani 1 1 d .
H51A H 0.9164 0.5873 0.2351 0.123 Uiso 1 1 calc R
H51B H 0.8725 0.6161 0.3016 0.123 Uiso 1 1 calc R
C16 C 0.3004(9) 0.3136(5) 0.1563(6) 0.057(3) Uani 1 1 d .
H16A H 0.3324 0.3183 0.1140 0.086 Uiso 1 1 calc R
H16B H 0.2964 0.2673 0.1674 0.086 Uiso 1 1 calc R
H16C H 0.3430 0.3366 0.1880 0.086 Uiso 1 1 calc R
C40 C 0.6305(10) 0.3717(6) 0.2022(7) 0.076(4) Uani 1 1 d .
H40A H 0.5655 0.3591 0.2235 0.115 Uiso 1 1 calc R
H40B H 0.6354 0.4194 0.2006 0.115 Uiso 1 1 calc R
H40C H 0.6903 0.3542 0.2259 0.115 Uiso 1 1 calc R
C50 C 0.9561(11) 0.5314(8) 0.3126(8) 0.102(3) Uani 1 1 d .
H50A H 1.0101 0.5557 0.3366 0.123 Uiso 1 1 calc R
H50B H 0.9905 0.4997 0.2838 0.123 Uiso 1 1 calc R
C41 C 0.6362(9) 0.6415(6) 0.3982(7) 0.0715(19) Uani 1 1 d .
H41A H 0.6355 0.6343 0.3515 0.086 Uiso 1 1 calc R
H41B H 0.6968 0.6694 0.4092 0.086 Uiso 1 1 calc R
C27 C 0.6995(11) 0.7078(6) 0.1703(8) 0.074(4) Uani 1 1 d .
H27 H 0.6959 0.7483 0.1922 0.089 Uiso 1 1 calc R
C23 C 0.2536(7) 0.6024(6) 0.2836(6) 0.054(3) Uani 1 1 d .
H23A H 0.2114 0.6060 0.3224 0.082 Uiso 1 1 calc R
H23B H 0.3244 0.6187 0.2920 0.082 Uiso 1 1 calc R
H23C H 0.2572 0.5567 0.2703 0.082 Uiso 1 1 calc R
C42 C 0.5330(10) 0.6733(6) 0.4205(7) 0.0715(19) Uani 1 1 d .
H42A H 0.5382 0.7214 0.4184 0.086 Uiso 1 1 calc R
H42B H 0.4740 0.6590 0.3933 0.086 Uiso 1 1 calc R
C39 C 0.4808(13) 0.3683(6) -0.0251(7) 0.080(5) Uani 1 1 d .
H39A H 0.4098 0.3623 -0.0085 0.119 Uiso 1 1 calc R
H39B H 0.4888 0.3436 -0.0649 0.119 Uiso 1 1 calc R
H39C H 0.4932 0.4146 -0.0335 0.119 Uiso 1 1 calc R
C36 C 0.7015(10) 0.2694(6) 0.0548(9) 0.087(5) Uani 1 1 d .
H36 H 0.7492 0.2357 0.0443 0.104 Uiso 1 1 calc R

loop_
_atom_site_aniso_label
_atom_site_aniso_U_11
_atom_site_aniso_U_22
_atom_site_aniso_U_33
_atom_site_aniso_U_23
_atom_site_aniso_U_13
_atom_site_aniso_U_12
O6 0.074(6) 0.047(5) 0.058(6) 0.000(4) -0.004(5) 0.011(4)
U1 0.02198(12) 0.03396(16) 0.03412(17) 0.0010(2) 0.00050(15) -0.00006(19)
C14 0.035(5) 0.047(6) 0.038(7) -0.008(5) 0.005(4) -0.005(4)
O8 0.043(3) 0.076(5) 0.075(5) 0.023(6) -0.005(4) 0.000(6)
O2 0.027(3) 0.020(3) 0.066(5) 0.007(5) 0.005(3) -0.005(2)
O1 0.027(3) 0.032(3) 0.053(4) 0.000(3) -0.003(3) -0.003(2)
O4 0.032(3) 0.030(3) 0.042(4) -0.004(3) 0.001(3) -0.011(3)
N2 0.031(4) 0.056(6) 0.041(5) 0.002(5) -0.004(4) 0.011(4)
O7 0.046(5) 0.037(4) 0.070(6) 0.006(4) -0.008(4) 0.002(3)
N1 0.030(4) 0.050(5) 0.037(5) 0.014(4) 0.009(4) 0.004(3)
C15 0.035(4) 0.051(6) 0.051(5) 0.000(8) 0.015(5) -0.024(5)
O5 0.054(4) 0.041(4) 0.035(4) -0.002(3) -0.007(3) 0.001(3)
C19 0.083(8) 0.059(7) 0.067(9) -0.001(7) 0.014(9) 0.046(6)
C18 0.042(5) 0.044(6) 0.056(8) -0.004(6) -0.013(6) 0.013(4)
N3 0.049(5) 0.094(8) 0.064(6) 0.017(7) -0.019(5) -0.011(6)
O3 0.039(4) 0.051(4) 0.037(4) -0.004(3) 0.003(3) -0.011(3)
C25 0.035(5) 0.037(5) 0.050(7) 0.010(5) -0.007(5) -0.005(4)
C35 0.038(6) 0.044(7) 0.149(16) -0.013(10) -0.014(10) 0.010(5)
C31 0.051(6) 0.046(7) 0.096(10) -0.021(6) 0.038(7) -0.002(5)
C26 0.041(6) 0.040(6) 0.048(7) -0.006(5) -0.004(6) -0.013(5)
C34 0.026(5) 0.043(6) 0.098(11) 0.001(8) -0.008(7) -0.001(4)
C33 0.040(5) 0.010(4) 0.083(9) -0.013(5) 0.019(6) -0.003(4)
C2 0.038(5) 0.047(6) 0.046(7) -0.009(5) -0.007(5) 0.012(4)
C9 0.039(5) 0.030(5) 0.053(8) 0.004(5) 0.006(5) -0.001(4)
C8 0.034(5) 0.071(8) 0.064(8) -0.009(6) -0.013(6) 0.002(5)
C17 0.029(5) 0.027(5) 0.036(7) -0.015(5) 0.003(4) 0.001(4)
C46 0.063(4) 0.072(5) 0.145(8) -0.015(5) 0.006(5) -0.002(3)
C49 0.067(5) 0.151(8) 0.088(6) 0.029(6) -0.004(4) -0.012(5)
C7 0.071(8) 0.041(6) 0.047(8) 0.006(6) 0.009(6) -0.017(5)
C22 0.036(5) 0.025(5) 0.044(6) -0.010(4) -0.003(5) 0.006(4)
C5 0.079(8) 0.049(6) 0.050(7) 0.017(6) 0.001(7) -0.009(5)
C28 0.050(7) 0.083(9) 0.120(13) -0.007(11) 0.003(10) -0.035(7)
C47 0.063(4) 0.072(5) 0.145(8) -0.015(5) 0.006(5) -0.002(3)
C30 0.032(5) 0.037(5) 0.049(7) 0.015(5) 0.001(5) 0.006(4)
C3 0.054(6) 0.058(7) 0.054(9) -0.008(7) -0.023(7) 0.018(5)
C6 0.037(5) 0.037(6) 0.055(8) 0.002(5) -0.005(5) 0.004(4)
C38 0.054(6) 0.033(6) 0.066(9) -0.007(6) 0.021(6) 0.005(5)
C1 0.039(5) 0.034(5) 0.038(6) 0.008(4) 0.000(4) 0.004(4)
Li1 0.050(7) 0.039(7) 0.048(9) -0.008(14) -0.002(8) -0.006(9)
C44 0.075(4) 0.057(4) 0.082(5) 0.012(4) 0.003(4) 0.010(3)
C24 0.063(7) 0.043(7) 0.057(9) -0.005(6) -0.002(6) 0.017(6)
C21 0.053(7) 0.049(6) 0.046(7) 0.001(5) 0.012(5) 0.020(5)
C43 0.075(4) 0.057(4) 0.082(5) 0.012(4) 0.003(4) 0.010(3)
C29 0.040(6) 0.081(9) 0.099(12) 0.007(8) 0.019(7) -0.019(6)
C11 0.066(7) 0.039(6) 0.060(8) 0.008(5) 0.005(7) -0.011(6)
C20 0.096(11) 0.074(9) 0.071(10) -0.007(8) 0.007(8) 0.065(8)
C10 0.046(6) 0.044(6) 0.046(7) 0.010(5) -0.002(6) -0.012(5)
C13 0.043(6) 0.051(7) 0.059(8) 0.001(6) 0.003(5) -0.008(5)
C37 0.055(7) 0.041(7) 0.109(12) -0.011(7) 0.034(7) -0.001(5)
C32 0.061(7) 0.045(7) 0.061(8) -0.012(6) 0.000(6) 0.003(5)
C48 0.063(4) 0.072(5) 0.145(8) -0.015(5) 0.006(5) -0.002(3)
C45 0.063(4) 0.072(5) 0.145(8) -0.015(5) 0.006(5) -0.002(3)
C12 0.047(7) 0.066(8) 0.072(9) 0.021(7) 0.009(6) -0.019(6)
C52 0.067(5) 0.151(8) 0.088(6) 0.029(6) -0.004(4) -0.012(5)
C4 0.102(10) 0.064(8) 0.035(7) 0.010(6) -0.018(7) 0.013(7)
C51 0.067(5) 0.151(8) 0.088(6) 0.029(6) -0.004(4) -0.012(5)
C16 0.054(7) 0.043(6) 0.075(9) 0.004(6) 0.019(7) -0.004(5)
C40 0.070(9) 0.063(8) 0.096(13) 0.000(8) -0.035(8) 0.020(7)
C50 0.067(5) 0.151(8) 0.088(6) 0.029(6) -0.004(4) -0.012(5)
C41 0.075(4) 0.057(4) 0.082(5) 0.012(4) 0.003(4) 0.010(3)
C27 0.070(9) 0.050(7) 0.103(12) -0.015(7) -0.014(9) -0.015(7)
C23 0.050(7) 0.061(8) 0.052(9) 0.008(7) 0.015(5) 0.015(5)
C42 0.075(4) 0.057(4) 0.082(5) 0.012(4) 0.003(4) 0.010(3)
C39 0.125(14) 0.068(9) 0.045(9) -0.012(7) 0.013(9) 0.025(9)
C36 0.034(6) 0.052(8) 0.175(17) -0.014(10) 0.015(9) 0.007(6)

loop_
_atom_type_symbol
_atom_type_description
_atom_type_scat_dispersion_real
_atom_type_scat_dispersion_imag
_atom_type_scat_source
C C 0.0033 0.0016 'International Tables Vol C Tables 4.2.6.8 and 6.1.1.4'
H H 0.0000 0.0000 'International Tables Vol C Tables 4.2.6.8 and 6.1.1.4'
Li Li -0.0003 0.0001 'International Tables Vol C Tables 4.2.6.8 and 6.1.1.4'
N N 0.0061 0.0033 'International Tables Vol C Tables 4.2.6.8 and 6.1.1.4'
O O 0.0106 0.0060 'International Tables Vol C Tables 4.2.6.8 and 6.1.1.4'
U U -9.6767 9.6646 'International Tables Vol C Tables 4.2.6.8 and 6.1.1.4'

loop_
_geom_angle_atom_site_label_1
_geom_angle_atom_site_label_2
_geom_angle_atom_site_label_3
_geom_angle
C41 O6 C44 105.6(9)
C41 O6 Li1 117.0(9)
C44 O6 Li1 129.6(9)
O1 U1 O5 91.6(2)
O1 U1 O3 92.1(2)
O5 U1 O3 175.8(3)
O1 U1 O2 95.9(3)
O5 U1 O2 92.8(2)
O3 U1 O2 88.8(2)
O1 U1 O4 96.2(2)
O5 U1 O4 89.3(2)
O3 U1 O4 88.3(2)
O2 U1 O4 167.7(3)
O1 U1 N1 178.8(2)
O5 U1 N1 87.2(3)
O3 U1 N1 89.0(3)
O2 U1 N1 83.8(3)
O4 U1 N1 84.2(3)
C9 C14 C13 119.9(9)
C9 C14 C15 120.8(8)
C13 C14 C15 119.4(8)
C49 O8 C52 107.3(10)
C49 O8 Li1 123.3(8)
C52 O8 Li1 124.0(9)
C9 O2 U1 168.3(8)
C1 O1 U1 170.4(6)
C25 O4 U1 164.1(6)
N3 N2 N1 176.7(9)
C46 O7 C45 109.2(9)
C46 O7 Li1 119.7(9)
C45 O7 Li1 118.7(8)
N2 N1 U1 129.4(6)
C14 C15 H15A 109.5
C14 C15 H15B 109.5
H15A C15 H15B 109.5
C14 C15 H15C 109.5
H15A C15 H15C 109.5
H15B C15 H15C 109.5
C33 O5 U1 175.0(6)
C18 C19 C20 121.9(12)
C18 C19 H19 119.0
C20 C19 H19 119.0
C19 C18 C17 118.0(12)
C19 C18 C24 123.5(11)
C17 C18 C24 118.4(9)
N2 N3 Li1 153.2(12)
C17 O3 U1 168.5(6)
O4 C25 C26 118.7(9)
O4 C25 C30 118.9(9)
C26 C25 C30 122.4(9)
C36 C35 C34 120.6(15)
C36 C35 H35 119.7
C34 C35 H35 119.7
C30 C31 H31A 109.5
C30 C31 H31B 109.5
H31A C31 H31B 109.5
C30 C31 H31C 109.5
H31A C31 H31C 109.5
H31B C31 H31C 109.5
C25 C26 C27 118.2(11)
C25 C26 C32 120.0(9)
C27 C26 C32 121.7(10)
C35 C34 C33 119.3(15)
C35 C34 C40 120.4(13)
C33 C34 C40 120.3(10)
O5 C33 C38 120.5(10)
O5 C33 C34 118.6(11)
C38 C33 C34 120.9(10)
C3 C2 C1 116.3(10)
C3 C2 C8 122.4(10)
C1 C2 C8 121.2(10)
O2 C9 C10 118.9(8)
O2 C9 C14 120.5(8)
C10 C9 C14 120.6(8)
C2 C8 H8A 109.5
C2 C8 H8B 109.5
H8A C8 H8B 109.5
C2 C8 H8C 109.5
H8A C8 H8C 109.5
H8B C8 H8C 109.5
O3 C17 C18 120.9(9)
O3 C17 C22 118.7(9)
C18 C17 C22 120.4(9)
O7 C46 C47 105.9(10)
O7 C46 H46A 110.6
C47 C46 H46A 110.6
O7 C46 H46B 110.6
C47 C46 H46B 110.6
H46A C46 H46B 108.7
O8 C49 C50 108.0(11)
O8 C49 H49A 110.1
C50 C49 H49A 110.1
O8 C49 H49B 110.1
C50 C49 H49B 110.1
H49A C49 H49B 108.4
C6 C7 H7A 109.5
C6 C7 H7B 109.5
H7A C7 H7B 109.5
C6 C7 H7C 109.5
H7A C7 H7C 109.5
H7B C7 H7C 109.5
C21 C22 C17 119.8(9)
C21 C22 C23 119.6(9)
C17 C22 C23 120.5(9)
C6 C5 C4 123.2(10)
C6 C5 H5 118.4
C4 C5 H5 118.4
C29 C28 C27 120.7(11)
C29 C28 H28 119.7
C27 C28 H28 119.7
C48 C47 C46 105.9(11)
C48 C47 H47A 110.6
C46 C47 H47A 110.6
C48 C47 H47B 110.6
C46 C47 H47B 110.6
H47A C47 H47B 108.7
C29 C30 C25 116.9(10)
C29 C30 C31 123.2(10)
C25 C30 C31 119.7(8)
C4 C3 C2 123.6(10)
C4 C3 H3 118.2
C2 C3 H3 118.2
C5 C6 C1 119.3(10)
C5 C6 C7 121.7(10)
C1 C6 C7 119.0(10)
C33 C38 C37 118.6(12)
C33 C38 C39 120.8(10)
C37 C38 C39 120.6(12)
O1 C1 C6 119.7(9)
O1 C1 C2 118.8(8)
C6 C1 C2 121.5(10)
O6 Li1 O7 116.7(9)
O6 Li1 O8 108.3(9)
O7 Li1 O8 114.1(9)
O6 Li1 N3 104.5(9)
O7 Li1 N3 105.5(8)
O8 Li1 N3 106.9(8)
O6 C44 C43 107.4(10)
O6 C44 H44A 110.2
C43 C44 H44A 110.2
O6 C44 H44B 110.2
C43 C44 H44B 110.2
H44A C44 H44B 108.5
C18 C24 H24A 109.5
C18 C24 H24B 109.5
H24A C24 H24B 109.5
C18 C24 H24C 109.5
H24A C24 H24C 109.5
H24B C24 H24C 109.5
C20 C21 C22 120.4(10)
C20 C21 H21 119.8
C22 C21 H21 119.8
C42 C43 C44 105.6(11)
C42 C43 H43A 110.6
C44 C43 H43A 110.6
C42 C43 H43B 110.6
C44 C43 H43B 110.6
H43A C43 H43B 108.8
C28 C29 C30 122.1(11)
C28 C29 H29 119.0
C30 C29 H29 119.0
C12 C11 C10 119.4(10)
C12 C11 H11 120.3
C10 C11 H11 120.3
C21 C20 C19 119.4(10)
C21 C20 H20 120.3
C19 C20 H20 120.3
C9 C10 C11 118.9(10)
C9 C10 C16 120.4(9)
C11 C10 C16 120.6(9)
C12 C13 C14 120.0(10)
C12 C13 H13 120.0
C14 C13 H13 120.0
C36 C37 C38 119.2(14)
C36 C37 H37 120.4
C38 C37 H37 120.4
C26 C32 H32A 109.5
C26 C32 H32B 109.5
H32A C32 H32B 109.5
C26 C32 H32C 109.5
H32A C32 H32C 109.5
H32B C32 H32C 109.5
C47 C48 C45 108.0(12)
C47 C48 H48A 110.1
C45 C48 H48A 110.1
C47 C48 H48B 110.1
C45 C48 H48B 110.1
H48A C48 H48B 108.4
C48 C45 O7 102.4(11)
C48 C45 H45A 111.3
O7 C45 H45A 111.3
C48 C45 H45B 111.3
O7 C45 H45B 111.3
H45A C45 H45B 109.2
C13 C12 C11 121.2(10)
C13 C12 H12 119.4
C11 C12 H12 119.4
O8 C52 C51 104.9(12)
O8 C52 H52A 110.8
C51 C52 H52A 110.8
O8 C52 H52B 110.8
C51 C52 H52B 110.8
H52A C52 H52B 108.9
C5 C4 C3 116.1(10)
C5 C4 H4 122.0
C3 C4 H4 122.0
C50 C51 C52 102.4(13)
C50 C51 H51A 111.3
C52 C51 H51A 111.3
C50 C51 H51B 111.3
C52 C51 H51B 111.3
H51A C51 H51B 109.2
C10 C16 H16A 109.5
C10 C16 H16B 109.5
H16A C16 H16B 109.5
C10 C16 H16C 109.5
H16A C16 H16C 109.5
H16B C16 H16C 109.5
C34 C40 H40A 109.5
C34 C40 H40B 109.5
H40A C40 H40B 109.5
C34 C40 H40C 109.5
H40A C40 H40C 109.5
H40B C40 H40C 109.5
C51 C50 C49 101.2(12)
C51 C50 H50A 111.5
C49 C50 H50A 111.5
C51 C50 H50B 111.5
C49 C50 H50B 111.5
H50A C50 H50B 109.3
O6 C41 C42 105.0(10)
O6 C41 H41A 110.7
C42 C41 H41A 110.7
O6 C41 H41B 110.7
C42 C41 H41B 110.7
H41A C41 H41B 108.8
C28 C27 C26 119.6(12)
C28 C27 H27 120.2
C26 C27 H27 120.2
C22 C23 H23A 109.5
C22 C23 H23B 109.5
H23A C23 H23B 109.5
C22 C23 H23C 109.5
H23A C23 H23C 109.5
H23B C23 H23C 109.5
C43 C42 C41 105.7(11)
C43 C42 H42A 110.6
C41 C42 H42A 110.6
C43 C42 H42B 110.6
C41 C42 H42B 110.6
H42A C42 H42B 108.7
C38 C39 H39A 109.5
C38 C39 H39B 109.5
H39A C39 H39B 109.5
C38 C39 H39C 109.5
H39A C39 H39C 109.5
H39B C39 H39C 109.5
C35 C36 C37 121.3(12)
C35 C36 H36 119.3
C37 C36 H36 119.3

loop_
_geom_bond_atom_site_label_1
_geom_bond_atom_site_label_2
_geom_bond_distance
O6 C41 1.441(13)
O6 C44 1.463(15)
O6 Li1 1.912(19)
U1 O1 2.092(7)
U1 O5 2.098(6)
U1 O3 2.109(7)
U1 O2 2.118(5)
U1 O4 2.122(5)
U1 N1 2.381(8)
C14 C9 1.392(12)
C14 C13 1.415(13)
C14 C15 1.457(13)
O8 C49 1.368(13)
O8 C52 1.430(15)
O8 Li1 1.933(16)
O2 C9 1.317(10)
O1 C1 1.375(11)
O4 C25 1.361(10)
N2 N3 1.150(11)
N2 N1 1.168(10)
O7 C46 1.415(14)
O7 C45 1.470(14)
O7 Li1 1.931(19)
C15 H15A 0.9600
C15 H15B 0.9600
C15 H15C 0.9600
O5 C33 1.353(10)
C19 C18 1.367(13)
C19 C20 1.420(18)
C19 H19 0.9300
C18 C17 1.395(14)
C18 C24 1.497(16)
N3 Li1 2.021(17)
O3 C17 1.355(11)
C25 C26 1.380(14)
C25 C30 1.405(13)
C35 C36 1.36(2)
C35 C34 1.370(15)
C35 H35 0.9300
C31 C30 1.527(13)
C31 H31A 0.9600
C31 H31B 0.9600
C31 H31C 0.9600
C26 C27 1.411(15)
C26 C32 1.505(15)
C34 C33 1.405(17)
C34 C40 1.51(2)
C33 C38 1.391(16)
C2 C3 1.402(15)
C2 C1 1.408(13)
C2 C8 1.519(14)
C9 C10 1.382(13)
C8 H8A 0.9600
C8 H8B 0.9600
C8 H8C 0.9600
C17 C22 1.406(14)
C46 C47 1.471(16)
C46 H46A 0.9700
C46 H46B 0.9700
C49 C50 1.518(18)
C49 H49A 0.9700
C49 H49B 0.9700
C7 C6 1.511(15)
C7 H7A 0.9600
C7 H7B 0.9600
C7 H7C 0.9600
C22 C21 1.392(12)
C22 C23 1.492(14)
C5 C6 1.373(15)
C5 C4 1.383(16)
C5 H5 0.9300
C28 C29 1.356(17)
C28 C27 1.38(2)
C28 H28 0.9300
C47 C48 1.422(16)
C47 H47A 0.9700
C47 H47B 0.9700
C30 C29 1.389(14)
C3 C4 1.394(16)
C3 H3 0.9300
C6 C1 1.372(13)
C38 C37 1.407(14)
C38 C39 1.484(17)
C44 C43 1.517(15)
C44 H44A 0.9700
C44 H44B 0.9700
C24 H24A 0.9600
C24 H24B 0.9600
C24 H24C 0.9600
C21 C20 1.351(16)
C21 H21 0.9300
C43 C42 1.447(18)
C43 H43A 0.9700
C43 H43B 0.9700
C29 H29 0.9300
C11 C12 1.395(16)
C11 C10 1.431(15)
C11 H11 0.9300
C20 H20 0.9300
C10 C16 1.509(16)
C13 C12 1.352(15)
C13 H13 0.9300
C37 C36 1.392(19)
C37 H37 0.9300
C32 H32A 0.9600
C32 H32B 0.9600
C32 H32C 0.9600
C48 C45 1.433(17)
C48 H48A 0.9700
C48 H48B 0.9700
C45 H45A 0.9700
C45 H45B 0.9700
C12 H12 0.9300
C52 C51 1.462(18)
C52 H52A 0.9700
C52 H52B 0.9700
C4 H4 0.9300
C51 C50 1.445(19)
C51 H51A 0.9700
C51 H51B 0.9700
C16 H16A 0.9600
C16 H16B 0.9600
C16 H16C 0.9600
C40 H40A 0.9600
C40 H40B 0.9600
C40 H40C 0.9600
C50 H50A 0.9700
C50 H50B 0.9700
C41 C42 1.512(16)
C41 H41A 0.9700
C41 H41B 0.9700
C27 H27 0.9300
C23 H23A 0.9600
C23 H23B 0.9600
C23 H23C 0.9600
C42 H42A 0.9700
C42 H42B 0.9700
C39 H39A 0.9600
C39 H39B 0.9600
C39 H39C 0.9600
C36 H36 0.9300
